data_4511559
loop_
_publ_author_name
'Yi, Long'
'Yang, Xing'
'Lu, Tongbu'
'Cheng, Peng'

_publ_section_title
;
 Self-Assembly of Right-Handed Helical Infinite Chain, One- and
 Two-Dimensional Coordination Polymers Tuned via Anions
;
_journal_issue 3
_journal_name_full 'Crystal Growth &amp; Design'
_journal_page_first 1215
_journal_paper_doi 10.1021/cg049587+
_journal_volume 5
_journal_year 2005
_chemical_formula_sum 'C6 H8 Cl2 N6 Zn'
_chemical_formula_weight 300.45
_chemical_name_systematic
; 
 ? 
;
_space_group_IT_number 92
_symmetry_cell_setting tetragonal
_symmetry_space_group_name_Hall 'P 4abw 2nw'
_symmetry_space_group_name_H-M 'P 41 21 2'
_atom_sites_solution_hydrogens geom
_atom_sites_solution_primary direct
_atom_sites_solution_secondary difmap
_audit_creation_method SHELXL-97
_cell_angle_alpha 90.00
_cell_angle_beta 90.00
_cell_angle_gamma 90.00
_cell_formula_units_Z 4
_cell_length_a 9.631(3)
_cell_length_b 9.631(3)
_cell_length_c 12.325(4)
_cell_measurement_reflns_used 926
_cell_measurement_temperature 273(2)
_cell_measurement_theta_max 26.39
_cell_measurement_theta_min 2.69
_cell_volume 1143.2(6)
_computing_cell_refinement 'Bruker SMART'
_computing_data_collection 'Bruker SMART'
_computing_data_reduction 'Bruker SAINT'
_computing_molecular_graphics 'Bruker SHELXTL'
_computing_publication_material 'Bruker SHELXTL'
_computing_structure_refinement 'SHELXL-97 (Sheldrick, 1997)'
_computing_structure_solution 'SHELXS-97 (Sheldrick, 1990)'
_diffrn_ambient_temperature 273(2)
_diffrn_measured_fraction_theta_full 0.995
_diffrn_measured_fraction_theta_max 0.995
_diffrn_measurement_device_type 'CCD area detector'
_diffrn_measurement_method 'phi and omega scans'
_diffrn_radiation_monochromator graphite
_diffrn_radiation_source 'fine-focus sealed tube'
_diffrn_radiation_type MoK\a
_diffrn_radiation_wavelength 0.71073
_diffrn_reflns_av_R_equivalents 0.0467
_diffrn_reflns_av_sigmaI/netI 0.0270
_diffrn_reflns_limit_h_max 12
_diffrn_reflns_limit_h_min -11
_diffrn_reflns_limit_k_max 7
_diffrn_reflns_limit_k_min -12
_diffrn_reflns_limit_l_max 15
_diffrn_reflns_limit_l_min -15
_diffrn_reflns_number 6869
_diffrn_reflns_theta_full 27.08
_diffrn_reflns_theta_max 27.08
_diffrn_reflns_theta_min 2.68
_exptl_absorpt_coefficient_mu 2.592
_exptl_absorpt_correction_T_max 0.4910
_exptl_absorpt_correction_T_min 0.3693
_exptl_absorpt_correction_type multi-scan
_exptl_absorpt_process_details 'SADABS (Sheldrick, 1996)'
_exptl_crystal_colour colorless
_exptl_crystal_density_diffrn 1.746
_exptl_crystal_density_meas ?
_exptl_crystal_density_method 'not measured'
_exptl_crystal_description block
_exptl_crystal_F_000 600
_exptl_crystal_size_max 0.48
_exptl_crystal_size_mid 0.46
_exptl_crystal_size_min 0.32
_refine_diff_density_max 1.136
_refine_diff_density_min -0.511
_refine_diff_density_rms 0.141
_refine_ls_abs_structure_details 'Flack H D (1983), Acta Cryst. A39, 876-881'
_refine_ls_abs_structure_Flack 0.00
_refine_ls_extinction_method none
_refine_ls_goodness_of_fit_ref 1.125
_refine_ls_hydrogen_treatment mixed
_refine_ls_matrix_type full
_refine_ls_number_parameters 79
_refine_ls_number_reflns 1259
_refine_ls_number_restraints 0
_refine_ls_restrained_S_all 1.125
_refine_ls_R_factor_all 0.0571
_refine_ls_R_factor_gt 0.0493
_refine_ls_shift/su_max 0.000
_refine_ls_shift/su_mean 0.000
_refine_ls_structure_factor_coef Fsqd
_refine_ls_weighting_details 'calc w=1/[\s^2^(Fo^2^)+(0.0912P)^2^+2.9726P] where P=(Fo^2^+2Fc^2^)/3'
_refine_ls_weighting_scheme calc
_refine_ls_wR_factor_gt 0.1620
_refine_ls_wR_factor_ref 0.1685
_reflns_number_gt 1115
_reflns_number_total 1259
_reflns_threshold_expression >2sigma(I)
_cod_data_source_file cg049587%2Bsi20041208_123349.cif
_cod_data_source_block 07102m
_cod_depositor_comments
;
The following automatic conversions were performed:

'_symmetry_cell_setting' value 'Tetragonal' changed to 'tetragonal'
according to
/usr/data/users/saulius/automatic-downloads/retrospective/ACS/lib/dictionaries/cif_core.dic
dictionary named 'cif_core.dic' version 2.4.2 from 2011-04-26.

Automatic conversion script
Id: cif_fix_values 2281 2013-09-26 08:29:07Z andrius 

The following automatic conversions were performed:

'_exptl_crystal_density_meas' value 'none' was changed to '?' - the
value is perceived as not measured.

Automatic conversion script
Id: cif_fix_values 3008 2015-01-20 13:52:24Z robertas 
;
_cod_original_sg_symbol_H-M P4(1)2(1)2
_cod_database_code 4511559

loop_
_symmetry_equiv_pos_as_xyz
'x, y, z'
'-x, -y, z+1/2'
'-y+1/2, x+1/2, z+1/4'
'y+1/2, -x+1/2, z+3/4'
'-x+1/2, y+1/2, -z+1/4'
'x+1/2, -y+1/2, -z+3/4'
'y, x, -z'
'-y, -x, -z+1/2'

loop_
_atom_site_label
_atom_site_type_symbol
_atom_site_fract_x
_atom_site_fract_y
_atom_site_fract_z
_atom_site_U_iso_or_equiv
_atom_site_adp_type
_atom_site_occupancy
_atom_site_symmetry_multiplicity
_atom_site_calc_flag
_atom_site_refinement_flags
Zn1 Zn 1.30866(8) 1.30866(8) 0.0000 0.0408(4) Uani 1 2 d S
Cl1 Cl 1.3155(9) 1.4524(10) -0.1473(7) 0.0302(12) Uani 0.50 1 d P
N2 N 0.9192(6) 1.2520(6) 0.1336(5) 0.0388(12) Uani 1 1 d .
N1 N 1.1128(6) 1.3146(6) 0.0582(5) 0.0406(12) Uani 1 1 d .
C3 C 0.8119(7) 1.1693(8) 0.1888(6) 0.0472(16) Uani 1 1 d .
H3A H 0.8214 1.0721 0.1695 0.057 Uiso 1 1 calc R
H3B H 0.7203 1.2005 0.1670 0.057 Uiso 1 1 calc R
C1 C 1.0429(8) 1.2092(8) 0.1054(7) 0.0485(18) Uani 1 1 d .
H1 H 1.0773 1.1200 0.1161 0.058 Uiso 1 1 calc R
N3 N 0.8989(7) 1.3870(6) 0.1057(5) 0.0443(14) Uani 1 1 d .
C2 C 1.0210(7) 1.4190(7) 0.0608(6) 0.0404(14) Uani 1 1 d .
H2 H 1.0407 1.5069 0.0335 0.048 Uiso 1 1 calc R
Cl1' Cl 1.3402(9) 1.4759(10) -0.1257(8) 0.0344(16) Uani 0.50 1 d P

loop_
_atom_site_aniso_label
_atom_site_aniso_U_11
_atom_site_aniso_U_22
_atom_site_aniso_U_33
_atom_site_aniso_U_23
_atom_site_aniso_U_13
_atom_site_aniso_U_12
Zn1 0.0327(4) 0.0327(4) 0.0571(7) -0.0068(4) 0.0068(4) -0.0043(4)
Cl1 0.022(3) 0.028(3) 0.041(3) 0.005(2) -0.001(2) -0.013(2)
N2 0.029(3) 0.041(3) 0.047(3) 0.006(3) 0.009(2) -0.008(2)
N1 0.033(3) 0.034(3) 0.055(3) 0.001(3) 0.008(2) -0.004(2)
C3 0.032(3) 0.052(4) 0.057(4) 0.010(3) 0.009(3) -0.005(3)
C1 0.041(4) 0.035(4) 0.070(5) 0.008(3) 0.012(3) 0.003(3)
N3 0.041(3) 0.039(3) 0.053(3) 0.007(3) 0.002(3) 0.004(2)
C2 0.041(4) 0.038(3) 0.042(3) 0.006(3) 0.003(3) 0.000(3)
Cl1' 0.024(3) 0.025(3) 0.055(4) 0.006(2) -0.003(2) -0.0149(18)

loop_
_atom_type_symbol
_atom_type_description
_atom_type_scat_dispersion_real
_atom_type_scat_dispersion_imag
_atom_type_scat_source
C C 0.0033 0.0016 'International Tables Vol C Tables 4.2.6.8 and 6.1.1.4'
H H 0.0000 0.0000 'International Tables Vol C Tables 4.2.6.8 and 6.1.1.4'
N N 0.0061 0.0033 'International Tables Vol C Tables 4.2.6.8 and 6.1.1.4'
Cl Cl 0.1484 0.1585 'International Tables Vol C Tables 4.2.6.8 and 6.1.1.4'
Zn Zn 0.2839 1.4301 'International Tables Vol C Tables 4.2.6.8 and 6.1.1.4'

loop_
_geom_angle_atom_site_label_1
_geom_angle_atom_site_label_2
_geom_angle_atom_site_label_3
_geom_angle
_geom_angle_site_symmetry_1
_geom_angle_site_symmetry_3
N1 Zn1 N1 100.3(3) 7 .
N1 Zn1 Cl1' 110.5(3) 7 7
N1 Zn1 Cl1' 114.8(3) . 7
N1 Zn1 Cl1' 114.8(3) 7 .
N1 Zn1 Cl1' 110.5(3) . .
Cl1' Zn1 Cl1' 106.2(3) 7 .
N1 Zn1 Cl1 107.0(3) 7 7
N1 Zn1 Cl1 106.4(3) . 7
Cl1' Zn1 Cl1 10.7(2) 7 7
Cl1' Zn1 Cl1 116.36(19) . 7
N1 Zn1 Cl1 106.4(3) 7 .
N1 Zn1 Cl1 107.0(3) . .
Cl1' Zn1 Cl1 116.36(19) 7 .
Cl1' Zn1 Cl1 10.7(2) . .
Cl1 Zn1 Cl1 126.7(3) 7 .
C1 N2 N3 111.4(6) . .
C1 N2 C3 126.3(6) . .
N3 N2 C3 122.3(6) . .
C2 N1 C1 103.0(5) . .
C2 N1 Zn1 130.3(5) . .
C1 N1 Zn1 126.7(5) . .
N2 C3 C3 108.0(8) . 8_775
N2 C1 N1 109.3(6) . .
C2 N3 N2 101.5(6) . .
N3 C2 N1 114.7(6) . .

loop_
_geom_bond_atom_site_label_1
_geom_bond_atom_site_label_2
_geom_bond_distance
_geom_bond_site_symmetry_2
Zn1 N1 2.019(5) 7
Zn1 N1 2.019(5) .
Zn1 Cl1' 2.256(11) 7
Zn1 Cl1' 2.256(11) .
Zn1 Cl1 2.284(10) 7
Zn1 Cl1 2.284(10) .
N2 C1 1.308(8) .
N2 N3 1.359(8) .
N2 C3 1.471(9) .
N1 C2 1.340(9) .
N1 C1 1.350(9) .
C3 C3 1.531(15) 8_775
N3 C2 1.335(9) .

loop_
_geom_torsion_atom_site_label_1
_geom_torsion_atom_site_label_2
_geom_torsion_atom_site_label_3
_geom_torsion_atom_site_label_4
_geom_torsion
_geom_torsion_site_symmetry_1
_geom_torsion_site_symmetry_4
N1 Zn1 N1 C2 -144.7(7) 7 .
Cl1' Zn1 N1 C2 96.9(7) 7 .
Cl1' Zn1 N1 C2 -23.2(7) . .
Cl1 Zn1 N1 C2 104.0(6) 7 .
Cl1 Zn1 N1 C2 -33.9(7) . .
N1 Zn1 N1 C1 35.4(6) 7 .
Cl1' Zn1 N1 C1 -83.0(7) 7 .
Cl1' Zn1 N1 C1 156.9(6) . .
Cl1 Zn1 N1 C1 -75.9(7) 7 .
Cl1 Zn1 N1 C1 146.3(6) . .
C1 N2 C3 C3 90.7(7) . 8_775
N3 N2 C3 C3 -89.2(6) . 8_775
N3 N2 C1 N1 0.8(9) . .
C3 N2 C1 N1 -179.0(7) . .
C2 N1 C1 N2 -0.4(9) . .
Zn1 N1 C1 N2 179.5(5) . .
C1 N2 N3 C2 -0.9(8) . .
C3 N2 N3 C2 179.0(6) . .
N2 N3 C2 N1 0.6(8) . .
C1 N1 C2 N3 -0.2(9) . .
Zn1 N1 C2 N3 180.0(5) . .
